data_7009055
loop_
_publ_author_name
'Kimblin, Clare'
'Bridgewater, Brian M.'
'Hascall, Tony'
'Parkin, Gerard'

_publ_section_title
;
 The synthesis and structural characterization of
 bis(mercaptoimidazolyl)hydroborato complexes of lithium, thallium and
 zinc&#x200A;&#x2020;
;
_journal_issue 6
_journal_name_full 'Journal of the Chemical Society, Dalton Transactions'
_journal_page_first 891
_journal_paper_doi 10.1039/a908411h
_journal_year 2000
_chemical_formula_sum 'C8 H12 B I N4 S2 Zn'
_chemical_formula_weight 431.42
_chemical_name_systematic
;

 ?

;
_space_group_IT_number 14
_symmetry_cell_setting monoclinic
_symmetry_space_group_name_Hall '-P 2yn'
_symmetry_space_group_name_H-M 'P 1 21/n 1'
_atom_sites_solution_hydrogens geom
_atom_sites_solution_primary direct
_atom_sites_solution_secondary difmap
_audit_creation_method SHELXL
_cell_angle_alpha 90.00
_cell_angle_beta 110.31(2)
_cell_angle_gamma 90.00
_cell_formula_units_Z 4
_cell_length_a 11.362(2)
_cell_length_b 9.937(2)
_cell_length_c 13.483(3)
_cell_measurement_reflns_used 36
_cell_measurement_temperature 293(2)
_cell_measurement_theta_max 12.46
_cell_measurement_theta_min 4.57
_cell_volume 1427.6(5)
_computing_cell_refinement 'Siemens XSCANS'
_computing_data_collection 'Siemens XSCANS'
_computing_data_reduction 'Siemens SHELXTL'
_computing_molecular_graphics 'Siemens SHELXTL'
_computing_publication_material 'Siemens SHELXTL'
_computing_structure_refinement 'SHELXL-93 (Sheldrick, 1993)'
_computing_structure_solution 'SHELXS-86 (Sheldrick, 1990)'
_diffrn_ambient_temperature 293(2)
_diffrn_measurement_device 'Siemens P4'
_diffrn_measurement_method '\w scans'
_diffrn_radiation_monochromator graphite
_diffrn_radiation_source 'fine-focus sealed tube'
_diffrn_radiation_type MoK\a
_diffrn_radiation_wavelength 0.71073
_diffrn_reflns_av_R_equivalents 0.0192
_diffrn_reflns_av_sigmaI/netI 0.0422
_diffrn_reflns_limit_h_max 12
_diffrn_reflns_limit_h_min -8
_diffrn_reflns_limit_k_max 7
_diffrn_reflns_limit_k_min -11
_diffrn_reflns_limit_l_max 14
_diffrn_reflns_limit_l_min -15
_diffrn_reflns_number 3085
_diffrn_reflns_theta_max 24.00
_diffrn_reflns_theta_min 2.61
_diffrn_standards_interval_count 97
_diffrn_standards_number 3
_exptl_absorpt_coefficient_mu 4.158
_exptl_absorpt_correction_T_max 0.7101
_exptl_absorpt_correction_T_min 0.5359
_exptl_absorpt_correction_type empirical
_exptl_crystal_colour colorless
_exptl_crystal_density_diffrn 2.007
_exptl_crystal_description block
_exptl_crystal_F_000 832
_exptl_crystal_size_max .3
_exptl_crystal_size_mid .5
_exptl_crystal_size_min .4
_refine_diff_density_max 0.596
_refine_diff_density_min -0.500
_refine_diff_density_rms 0.096
_refine_ls_extinction_coef 0.0031(3)
_refine_ls_extinction_expression Fc^*^=kFc[1+0.001xFc^2^\l^3^/sin(2\q)]^-1/4^
_refine_ls_extinction_method SHELXL
_refine_ls_goodness_of_fit_all 1.042
_refine_ls_goodness_of_fit_obs 1.089
_refine_ls_matrix_type full
_refine_ls_number_parameters 163
_refine_ls_number_reflns 2226
_refine_ls_number_restraints 0
_refine_ls_restrained_S_all 1.042
_refine_ls_restrained_S_obs 1.089
_refine_ls_R_factor_all 0.0528
_refine_ls_R_factor_obs 0.0353
_refine_ls_shift/esd_max 0.002
_refine_ls_shift/esd_mean 0.000
_refine_ls_structure_factor_coef Fsqd
_refine_ls_weighting_details 'w=1/[\s^2^(Fo^2^)+(0.0364P)^2^+1.8137P] where P=(Fo^2^+2Fc^2^)/3'
_refine_ls_weighting_scheme calc
_refine_ls_wR_factor_all 0.0879
_refine_ls_wR_factor_obs 0.0799
_reflns_number_observed 1720
_reflns_number_total 2226
_reflns_observed_criterion >2sigma(I)
_cod_data_source_file a908411h.txt
_cod_data_source_block zni
_cod_depositor_comments
;
The following automatic conversions were performed:
'_symmetry_cell_setting' value 'Monoclinic' changed to 'monoclinic'
according to '/home/saulius/struct/CIF-dictionaries/cif_core.dic'
dictionary named 'cif_core.dic' version 2.4.1 from 2010-06-29.

Automatic conversion script
Id: cif_fix_enum 1527 2010-12-29 10:47:43Z saulius 

The following automatic conversions were performed:

'_refine_ls_weighting_scheme' value 'calc
w=1/[\s^2^(Fo^2^)+(0.0364P)^2^+1.8137P] where P=(Fo^2^+2Fc^2^)/3' was
changed to 'calc'. New tag '_refine_ls_weighting_details' was
created. The value of the new tag was set to
'w=1/[\s^2^(Fo^2^)+(0.0364P)^2^+1.8137P] where P=(Fo^2^+2Fc^2^)/3'.

Automatic conversion script
Id: cif_fix_values 3143 2015-03-26 13:38:13Z robertas 
;
_cod_original_sg_symbol_H-M P2(1)/n
_cod_database_code 7009055

loop_
_symmetry_equiv_pos_as_xyz
'x, y, z'
'-x+1/2, y+1/2, -z+1/2'
'-x, -y, -z'
'x-1/2, -y-1/2, z-1/2'

loop_
_atom_site_aniso_label
_atom_site_aniso_U_11
_atom_site_aniso_U_22
_atom_site_aniso_U_33
_atom_site_aniso_U_23
_atom_site_aniso_U_13
_atom_site_aniso_U_12
Zn 0.0710(6) 0.0318(4) 0.0279(4) 0.0003(3) 0.0009(3) 0.0144(4)
I 0.0460(3) 0.0783(4) 0.0406(3) 0.0262(2) 0.0053(2) 0.0073(2)
S1 0.0752(12) 0.0270(7) 0.0325(8) -0.0002(6) 0.0202(8) -0.0058(8)
S2 0.0593(10) 0.0283(7) 0.0505(9) 0.0067(7) 0.0334(8) 0.0048(7)
N11 0.038(3) 0.027(2) 0.024(2) -0.002(2) 0.011(2) 0.002(2)
N12 0.034(3) 0.043(3) 0.029(2) -0.004(2) 0.009(2) 0.002(2)
N21 0.034(3) 0.029(2) 0.029(2) 0.001(2) 0.010(2) 0.002(2)
N22 0.037(3) 0.020(2) 0.036(2) 0.002(2) 0.014(2) 0.004(2)
C11 0.037(3) 0.029(3) 0.028(3) -0.001(2) 0.014(3) 0.007(3)
C12 0.051(4) 0.041(3) 0.030(3) 0.010(3) 0.014(3) 0.006(3)
C13 0.050(4) 0.054(4) 0.026(3) 0.009(3) 0.014(3) 0.014(3)
C14 0.041(4) 0.067(4) 0.047(4) -0.019(3) 0.013(3) -0.008(3)
C21 0.031(3) 0.026(3) 0.026(3) 0.002(2) 0.005(2) 0.001(2)
C22 0.048(3) 0.027(3) 0.045(3) 0.002(3) 0.026(3) -0.004(3)
C23 0.049(4) 0.025(3) 0.039(3) 0.004(2) 0.017(3) -0.004(3)
C24 0.057(4) 0.033(3) 0.052(4) 0.003(3) 0.025(3) 0.013(3)
B 0.030(3) 0.032(3) 0.027(3) -0.002(3) 0.008(3) 0.000(3)

loop_
_atom_site_label
_atom_site_type_symbol
_atom_site_fract_x
_atom_site_fract_y
_atom_site_fract_z
_atom_site_U_iso_or_equiv
_atom_site_thermal_displace_type
_atom_site_occupancy
_atom_site_calc_flag
_atom_site_refinement_flags
_atom_site_disorder_group
Zn Zn 0.52589(8) -0.89593(7) 0.86847(5) 0.0478(3) Uani 1 d . .
I I 0.69405(4) -0.99254(5) 1.03158(3) 0.0575(2) Uani 1 d . .
S1 S 0.4476(2) -1.03711(14) 0.72673(11) 0.0445(4) Uani 1 d . .
S2 S 0.4300(2) -0.69154(14) 0.86183(12) 0.0423(4) Uani 1 d . .
N11 N 0.5103(4) -0.8213(4) 0.6247(3) 0.0298(10) Uani 1 d . .
N12 N 0.3611(4) -0.9497(5) 0.5251(3) 0.0361(11) Uani 1 d . .
N21 N 0.5705(4) -0.6141(4) 0.7392(3) 0.0309(10) Uani 1 d . .
N22 N 0.4696(4) -0.4517(4) 0.7840(3) 0.0306(10) Uani 1 d . .
C11 C 0.4404(5) -0.9310(5) 0.6240(4) 0.0306(12) Uani 1 d . .
C12 C 0.4717(6) -0.7727(6) 0.5219(4) 0.0408(14) Uani 1 d . .
H12A H 0.5044(6) -0.6975(6) 0.4995(4) 0.049 Uiso 1 calc R .
C13 C 0.3807(6) -0.8507(6) 0.4609(4) 0.044(2) Uani 1 d . .
H13A H 0.3382(6) -0.8406(6) 0.3887(4) 0.052 Uiso 1 calc R .
C14 C 0.2667(6) -1.0566(7) 0.4902(5) 0.052(2) Uani 1 d . .
H14A H 0.2221(6) -1.0480(7) 0.4156(5) 0.079 Uiso 1 calc R .
H14B H 0.2089(6) -1.0492(7) 0.5275(5) 0.079 Uiso 1 calc R .
H14C H 0.3075(6) -1.1427(7) 0.5045(5) 0.079 Uiso 1 calc R .
C21 C 0.4931(5) -0.5859(5) 0.7921(4) 0.0293(12) Uani 1 d . .
C22 C 0.5954(6) -0.4948(5) 0.6976(5) 0.0375(13) Uani 1 d . .
H22A H 0.6466(6) -0.4851(5) 0.6572(5) 0.045 Uiso 1 calc R .
C23 C 0.5332(6) -0.3955(5) 0.7252(4) 0.0374(14) Uani 1 d . .
H23A H 0.5334(6) -0.3051(5) 0.7075(4) 0.045 Uiso 1 calc R .
C24 C 0.3886(6) -0.3789(6) 0.8296(5) 0.046(2) Uani 1 d . .
H24A H 0.3879(6) -0.2850(6) 0.8125(5) 0.069 Uiso 1 calc R .
H24B H 0.4200(6) -0.3897(6) 0.9051(5) 0.069 Uiso 1 calc R .
H24C H 0.3049(6) -0.4141(6) 0.8013(5) 0.069 Uiso 1 calc R .
B B 0.6168(6) -0.7533(6) 0.7180(5) 0.0298(14) Uani 1 d . .
H1 H 0.6361(42) -0.8205(44) 0.7884(35) 0.022(12) Uiso 1 d . .
H2 H 0.6992(40) -0.7351(40) 0.6934(31) 0.012(11) Uiso 1 d . .

loop_
_atom_type_symbol
_atom_type_description
_atom_type_scat_dispersion_real
_atom_type_scat_dispersion_imag
_atom_type_scat_source
C C 0.0033 0.0016 'International Tables Vol C Tables 4.2.6.8 and 6.1.1.4'
H H 0.0000 0.0000 'International Tables Vol C Tables 4.2.6.8 and 6.1.1.4'
B B 0.0013 0.0007 'International Tables Vol C Tables 4.2.6.8 and 6.1.1.4'
N N 0.0061 0.0033 'International Tables Vol C Tables 4.2.6.8 and 6.1.1.4'
S S 0.1246 0.1234 'International Tables Vol C Tables 4.2.6.8 and 6.1.1.4'
Zn Zn 0.2839 1.4301 'International Tables Vol C Tables 4.2.6.8 and 6.1.1.4'
I I -0.4742 1.8119 'International Tables Vol C Tables 4.2.6.8 and 6.1.1.4'

loop_
_geom_angle_atom_site_label_1
_geom_angle_atom_site_label_2
_geom_angle_atom_site_label_3
_geom_angle
_geom_angle_site_symmetry_1
_geom_angle_site_symmetry_3
_geom_angle_publ_flag
S1 Zn S2 117.98(7) . . ?
S1 Zn I 116.60(5) . . ?
S2 Zn I 124.86(5) . . ?
C11 S1 Zn 101.1(2) . . ?
C21 S2 Zn 106.2(2) . . ?
C11 N11 C12 107.1(4) . . ?
C11 N11 B 130.1(4) . . ?
C12 N11 B 122.7(5) . . ?
C11 N12 C13 109.1(5) . . ?
C11 N12 C14 125.8(5) . . ?
C13 N12 C14 125.1(5) . . ?
C21 N21 C22 107.5(4) . . ?
C21 N21 B 128.0(4) . . ?
C22 N21 B 124.3(4) . . ?
C21 N22 C23 108.7(4) . . ?
C21 N22 C24 125.9(4) . . ?
C23 N22 C24 125.4(4) . . ?
N12 C11 N11 108.1(4) . . ?
N12 C11 S1 123.1(4) . . ?
N11 C11 S1 128.9(4) . . ?
C13 C12 N11 108.9(5) . . ?
C12 C13 N12 106.8(5) . . ?
N21 C21 N22 108.0(4) . . ?
N21 C21 S2 129.6(4) . . ?
N22 C21 S2 122.3(4) . . ?
C23 C22 N21 108.5(5) . . ?
C22 C23 N22 107.3(5) . . ?
N21 B N11 108.6(4) . . ?

loop_
_geom_bond_atom_site_label_1
_geom_bond_atom_site_label_2
_geom_bond_distance
_geom_bond_site_symmetry_2
_geom_bond_publ_flag
Zn S1 2.287(2) . ?
Zn S2 2.292(2) . ?
Zn I 2.5479(9) . ?
S1 C11 1.719(5) . ?
S2 C21 1.723(5) . ?
N11 C11 1.347(7) . ?
N11 C12 1.387(6) . ?
N11 B 1.564(7) . ?
N12 C11 1.339(7) . ?
N12 C13 1.378(7) . ?
N12 C14 1.466(8) . ?
N21 C21 1.340(7) . ?
N21 C22 1.382(6) . ?
N21 B 1.543(7) . ?
N22 C21 1.357(7) . ?
N22 C23 1.364(7) . ?
N22 C24 1.463(7) . ?
C12 C13 1.325(8) . ?
C22 C23 1.339(8) . ?
